data_1532361
loop_
_publ_author_name
'Stearns, L.A.'
'McMillan, P.F.'
'Gryko, J.'
'Ramachandran, G.K.'
'Diefenbacher, J.'

_publ_section_title
;
 Lithium monosilicide (Li Si), a low-dimensional silicon-based material
 prepared by high pressure synthesis: NMR and vibrational spectroscopy and
 electrical properties characterization
;
_journal_name_full 'Journal of Solid State Chemistry'
_journal_page_first 251
_journal_page_last 258
_journal_volume 173
_journal_year 2003
_chemical_formula_sum 'Li Si'
_space_group_IT_number 88
_symmetry_space_group_name_Hall '-I 4ad'
_symmetry_space_group_name_H-M 'I 41/a :2'
_cell_angle_alpha 90
_cell_angle_beta 90
_cell_angle_gamma 90
_cell_formula_units_Z 16
_cell_length_a 9.354
_cell_length_b 9.354
_cell_length_c 5.746
_cell_volume 502.760
_citation_journal_id_ASTM JSSCBI
_cod_data_source_file Stearns_JSSCBI_2003_1589.cif
_cod_data_source_block Li1Si1
_cod_original_cell_volume 502.7596
_cod_original_formula_sum 'Li1 Si1'
_cod_database_code 1532361

loop_
_symmetry_equiv_pos_as_xyz
x,y,z
-y+3/4,x+1/4,z+1/4
-x+1/2,-y,z+1/2
y+3/4,-x+3/4,z+3/4
-x,-y,-z
y-3/4,-x-1/4,-z-1/4
x-1/2,y,-z-1/2
-y-3/4,x-3/4,-z-3/4
x+1/2,y+1/2,z+1/2
-y+5/4,x+3/4,z+3/4
-x+1,-y+1/2,z+1
y+5/4,-x+5/4,z+5/4
-x+1/2,-y+1/2,-z+1/2
y-1/4,-x+1/4,-z+1/4
x,y+1/2,-z
-y-1/4,x-1/4,-z-1/4

loop_
_atom_site_label
_atom_site_type_symbol
_atom_site_fract_x
_atom_site_fract_y
_atom_site_fract_z
_atom_site_occupancy
_atom_site_U_iso_or_equiv
Li1 Li 0.081 0.886 0.0602 1 0.0
Si1 Si 0.0111 0.9522 0.5937 1 0.0
